data_7156446
loop_
_publ_author_name
'Habert, Lo\"ic'
'Retailleau, Pascal'
'Gillaizeau, Isabelle'

_publ_section_title
;
 Rapid synthesis of 3-amino isocoumarin derivatives from ynamides.
;
_journal_issue 40
_journal_name_full 'Organic &amp; biomolecular chemistry'
_journal_page_first 7351
_journal_page_last 7355
_journal_paper_doi 10.1039/c8ob02305k
_journal_volume 16
_journal_year 2018
_chemical_formula_moiety 'C19 H15 N O5 S'
_chemical_formula_sum 'C19 H15 N O5 S'
_chemical_formula_weight 369.38
_space_group_crystal_system triclinic
_space_group_IT_number 2
_space_group_name_Hall '-P 1'
_space_group_name_H-M_alt 'P -1'
_symmetry_space_group_name_Hall '-P 1'
_symmetry_space_group_name_H-M 'P -1'
_atom_sites_solution_hydrogens geom
_atom_sites_solution_primary dual
_atom_sites_solution_secondary difmap
_audit_creation_method SHELXL-2018/1
_audit_update_record
;
2018-02-13 deposited with the CCDC.
2018-09-25 downloaded from the CCDC.
;
_cell_angle_alpha 83.865(3)
_cell_angle_beta 81.293(2)
_cell_angle_gamma 75.066(3)
_cell_formula_units_Z 2
_cell_length_a 7.0651(2)
_cell_length_b 7.1483(3)
_cell_length_c 17.7906(5)
_cell_measurement_reflns_used 7079
_cell_measurement_temperature 293(2)
_cell_measurement_theta_max 29.9410
_cell_measurement_theta_min 4.2950
_cell_volume 855.97(5)
_computing_cell_refinement 'CrysAlisPro 1.171.39.43c (Rigaku OD, 2018)'
_computing_data_collection 'CrysAlisPro 1.171.39.43c (Rigaku OD, 2018)'
_computing_data_reduction 'CrysAlisPro 1.171.39.43c (Rigaku OD, 2018)'
_computing_structure_refinement 'SHELXL-2018/1 (Sheldrick, 2015)'
_computing_structure_solution 'SHELXT (Sheldrick, 2015)'
_diffrn_ambient_environment air
_diffrn_ambient_temperature 293(2)
_diffrn_detector 'HPAD Dectris PILATUS3R  200K'
_diffrn_measured_fraction_theta_full 0.995
_diffrn_measured_fraction_theta_max 0.910
_diffrn_measurement_device 'four-circle diffractometer'
_diffrn_measurement_device_type 'XtaLAB AFC12 (RINC): Kappa single'
_diffrn_radiation_monochromator 'Rigaku double bounce layer mirror'
_diffrn_radiation_probe x-ray
_diffrn_radiation_type 'Mo K\a'
_diffrn_radiation_wavelength 0.71073
_diffrn_reflns_av_R_equivalents 0.0491
_diffrn_reflns_av_unetI/netI 0.0448
_diffrn_reflns_Laue_measured_fraction_full 0.995
_diffrn_reflns_Laue_measured_fraction_max 0.910
_diffrn_reflns_limit_h_max 9
_diffrn_reflns_limit_h_min -9
_diffrn_reflns_limit_k_max 9
_diffrn_reflns_limit_k_min -9
_diffrn_reflns_limit_l_max 24
_diffrn_reflns_limit_l_min -24
_diffrn_reflns_number 16370
_diffrn_reflns_point_group_measured_fraction_full 0.995
_diffrn_reflns_point_group_measured_fraction_max 0.910
_diffrn_reflns_theta_full 25.242
_diffrn_reflns_theta_max 29.645
_diffrn_reflns_theta_min 3.629
_diffrn_source 'micro-focus sealed X-ray tube'
_diffrn_source_type 'Rigaku (Mo)mm003 X-ray Source'
_exptl_absorpt_coefficient_mu 0.220
_exptl_absorpt_correction_T_max 1.00000
_exptl_absorpt_correction_T_min 0.11929
_exptl_absorpt_correction_type multi-scan
_exptl_absorpt_process_details
;
CrysAlisPro 1.171.39.43c (Rigaku Oxford Diffraction, 2018)
Empirical absorption correction using spherical harmonics,
 implemented in SCALE3 ABSPACK scaling algorithm.
;
_exptl_crystal_colour colourless
_exptl_crystal_density_diffrn 1.433
_exptl_crystal_description 'parallelepipedic stick'
_exptl_crystal_F_000 384
_exptl_crystal_size_max 0.38
_exptl_crystal_size_mid 0.12
_exptl_crystal_size_min 0.10
_refine_diff_density_max 0.334
_refine_diff_density_min -0.417
_refine_diff_density_rms 0.045
_refine_ls_extinction_coef 0.012(3)
_refine_ls_extinction_expression Fc^*^=kFc[1+0.001xFc^2^\l^3^/sin(2\q)]^-1/4^
_refine_ls_extinction_method 'SHELXL-2018/1 (Sheldrick 2018)'
_refine_ls_goodness_of_fit_ref 1.071
_refine_ls_hydrogen_treatment constr
_refine_ls_matrix_type full
_refine_ls_number_parameters 238
_refine_ls_number_reflns 4383
_refine_ls_number_restraints 0
_refine_ls_restrained_S_all 1.071
_refine_ls_R_factor_all 0.0524
_refine_ls_R_factor_gt 0.0425
_refine_ls_shift/su_max 0.000
_refine_ls_shift/su_mean 0.000
_refine_ls_structure_factor_coef Fsqd
_refine_ls_weighting_details 'w=1/[\s^2^(Fo^2^)+(0.0632P)^2^+0.1153P] where P=(Fo^2^+2Fc^2^)/3'
_refine_ls_weighting_scheme calc
_refine_ls_wR_factor_gt 0.1178
_refine_ls_wR_factor_ref 0.1244
_reflns_Friedel_coverage 0.000
_reflns_number_gt 3571
_reflns_number_total 4388
_reflns_threshold_expression 'I > 2\s(I)'
_cod_data_source_file c8ob02305k3.cif
_cod_data_source_block LOH-868
_cod_depositor_comments 'Adding full bibliography for 7156446.cif.'
_cod_original_cell_volume 855.96(5)
_cod_database_code 7156446
_shelx_shelxl_version_number 2018/1
_shelx_space_group_comment
;
The symmetry employed for this shelxl refinement is uniquely defined
by the following loop, which should always be used as a source of
symmetry information in preference to the above space-group names.
They are only intended as comments.
;

loop_
_space_group_symop_operation_xyz
'x, y, z'
'-x, -y, -z'

loop_
_atom_site_label
_atom_site_type_symbol
_atom_site_fract_x
_atom_site_fract_y
_atom_site_fract_z
_atom_site_U_iso_or_equiv
_atom_site_adp_type
_atom_site_occupancy
_atom_site_site_symmetry_order
_atom_site_calc_flag
_atom_site_refinement_flags_posn
_atom_site_refinement_flags_adp
_atom_site_refinement_flags_occupancy
C1 C 1.0377(2) 0.2214(2) 0.07707(8) 0.0387(3) Uani 1 1 d . . .
C2 C 0.8484(2) 0.24406(19) 0.06400(7) 0.0353(3) Uani 1 1 d . . .
C3 C 1.1011(2) 0.1906(2) 0.15090(9) 0.0455(3) Uani 1 1 d . . .
O4 O 0.94571(14) 0.18982(16) 0.20921(5) 0.0434(2) Uani 1 1 d . . .
C5 C 0.75292(19) 0.21765(19) 0.19649(7) 0.0353(3) Uani 1 1 d . . .
C6 C 0.69678(19) 0.2436(2) 0.12709(8) 0.0372(3) Uani 1 1 d . . .
H6 H 0.565475 0.260504 0.120061 0.045 Uiso 1 1 calc R U .
O7 O 1.26376(18) 0.1664(3) 0.16811(8) 0.0736(4) Uani 1 1 d . . .
N8 N 0.62487(19) 0.20599(18) 0.26415(7) 0.0436(3) Uani 1 1 d . . .
C9 C 0.5709(3) 0.0238(3) 0.29017(10) 0.0524(4) Uani 1 1 d . . .
H9A H 0.482904 0.040100 0.337027 0.079 Uiso 0.58(2) 1 calc R U P
H9B H 0.506571 -0.012664 0.252252 0.079 Uiso 0.58(2) 1 calc R U P
H9C H 0.687823 -0.075797 0.298365 0.079 Uiso 0.58(2) 1 calc R U P
H9D H 0.635295 -0.072341 0.254735 0.079 Uiso 0.42(2) 1 calc R U P
H9E H 0.611628 -0.019577 0.339510 0.079 Uiso 0.42(2) 1 calc R U P
H9F H 0.430376 0.043556 0.293397 0.079 Uiso 0.42(2) 1 calc R U P
S10 S 0.54638(5) 0.39054(5) 0.31743(2) 0.04028(13) Uani 1 1 d . . .
C11 C 0.8527(2) 0.2696(2) -0.01748(8) 0.0421(3) Uani 1 1 d . . .
C12 C 1.0494(3) 0.2617(2) -0.04626(9) 0.0468(4) Uani 1 1 d . . .
O13 O 1.16599(16) 0.23044(17) 0.01158(6) 0.0491(3) Uani 1 1 d . . .
C14 C 0.7120(3) 0.2992(3) -0.06799(10) 0.0596(4) Uani 1 1 d . . .
H14 H 0.579998 0.304380 -0.050370 0.072 Uiso 1 1 calc R U .
C15 C 0.7767(4) 0.3203(3) -0.14507(11) 0.0756(6) Uani 1 1 d . . .
H15 H 0.686678 0.339059 -0.179947 0.091 Uiso 1 1 calc R U .
C16 C 0.9742(4) 0.3141(3) -0.17146(10) 0.0737(6) Uani 1 1 d . . .
H16 H 1.011854 0.330756 -0.223649 0.088 Uiso 1 1 calc R U .
C17 C 1.1152(3) 0.2844(3) -0.12313(10) 0.0635(5) Uani 1 1 d . . .
H17 H 1.246883 0.279720 -0.141041 0.076 Uiso 1 1 calc R U .
O18 O 0.6072(2) 0.54997(16) 0.27416(6) 0.0545(3) Uani 1 1 d . . .
O19 O 0.34212(16) 0.4049(2) 0.34315(7) 0.0600(3) Uani 1 1 d . . .
C20 C 0.6727(2) 0.3287(2) 0.39820(8) 0.0374(3) Uani 1 1 d . . .
C21 C 0.8656(2) 0.3437(2) 0.39287(9) 0.0459(3) Uani 1 1 d . . .
H21 H 0.929775 0.383608 0.346719 0.055 Uiso 1 1 calc R U .
C22 C 0.9617(2) 0.2988(3) 0.45683(10) 0.0533(4) Uani 1 1 d . . .
H22 H 1.091243 0.309442 0.453219 0.064 Uiso 1 1 calc R U .
C23 C 0.8704(3) 0.2383(2) 0.52630(9) 0.0495(4) Uani 1 1 d . . .
C24 C 0.6778(3) 0.2238(3) 0.53028(10) 0.0592(4) Uani 1 1 d . . .
H24 H 0.614065 0.183252 0.576409 0.071 Uiso 1 1 calc R U .
C25 C 0.5778(2) 0.2685(3) 0.46684(9) 0.0541(4) Uani 1 1 d . . .
H25 H 0.448124 0.258043 0.470400 0.065 Uiso 1 1 calc R U .
C26 C 0.9770(3) 0.1907(3) 0.59575(12) 0.0693(6) Uani 1 1 d . . .
H26A H 1.108332 0.208706 0.582597 0.104 Uiso 0.49(3) 1 calc R U P
H26B H 0.906958 0.274901 0.634804 0.104 Uiso 0.49(3) 1 calc R U P
H26C H 0.983656 0.058202 0.614104 0.104 Uiso 0.49(3) 1 calc R U P
H26D H 0.890965 0.152500 0.638406 0.104 Uiso 0.51(3) 1 calc R U P
H26E H 1.092339 0.086305 0.586199 0.104 Uiso 0.51(3) 1 calc R U P
H26F H 1.015641 0.303004 0.606899 0.104 Uiso 0.51(3) 1 calc R U P

loop_
_atom_site_aniso_label
_atom_site_aniso_U_11
_atom_site_aniso_U_22
_atom_site_aniso_U_33
_atom_site_aniso_U_23
_atom_site_aniso_U_13
_atom_site_aniso_U_12
C1 0.0322(6) 0.0445(7) 0.0395(7) -0.0069(5) 0.0057(5) -0.0137(5)
C2 0.0351(7) 0.0360(6) 0.0344(6) -0.0041(5) -0.0016(5) -0.0091(5)
C3 0.0319(7) 0.0590(9) 0.0481(8) -0.0074(7) -0.0019(6) -0.0159(6)
O4 0.0349(5) 0.0608(6) 0.0362(5) -0.0034(4) -0.0062(4) -0.0141(4)
C5 0.0312(6) 0.0405(7) 0.0348(6) -0.0041(5) 0.0012(5) -0.0122(5)
C6 0.0274(6) 0.0471(7) 0.0366(7) -0.0046(5) -0.0010(5) -0.0095(5)
O7 0.0339(6) 0.1198(12) 0.0730(9) -0.0088(8) -0.0128(6) -0.0256(7)
N8 0.0486(7) 0.0478(7) 0.0352(6) -0.0040(5) 0.0084(5) -0.0210(5)
C9 0.0601(10) 0.0557(9) 0.0464(8) 0.0072(7) -0.0039(7) -0.0293(8)
S10 0.0365(2) 0.0471(2) 0.03218(19) -0.00049(13) 0.00063(13) -0.00511(14)
C11 0.0493(8) 0.0390(7) 0.0354(7) -0.0035(5) -0.0001(6) -0.0088(6)
C12 0.0582(9) 0.0387(7) 0.0408(7) -0.0062(6) 0.0097(6) -0.0148(6)
O13 0.0399(6) 0.0607(7) 0.0469(6) -0.0102(5) 0.0124(4) -0.0203(5)
C14 0.0666(11) 0.0653(11) 0.0426(8) -0.0033(7) -0.0148(8) -0.0040(9)
C15 0.1089(19) 0.0692(12) 0.0412(9) 0.0004(8) -0.0218(10) -0.0033(11)
C16 0.1170(19) 0.0600(11) 0.0352(8) -0.0003(7) 0.0069(10) -0.0164(11)
C17 0.0859(14) 0.0550(10) 0.0448(9) -0.0065(7) 0.0197(9) -0.0236(9)
O18 0.0734(8) 0.0432(6) 0.0423(6) 0.0042(4) -0.0037(5) -0.0113(5)
O19 0.0324(6) 0.0931(9) 0.0469(6) -0.0081(6) -0.0004(5) -0.0031(6)
C20 0.0358(7) 0.0410(7) 0.0333(6) -0.0022(5) 0.0001(5) -0.0083(5)
C21 0.0409(8) 0.0564(9) 0.0423(8) -0.0050(6) 0.0024(6) -0.0191(7)
C22 0.0411(8) 0.0643(10) 0.0583(10) -0.0111(8) -0.0100(7) -0.0151(7)
C23 0.0579(9) 0.0417(7) 0.0487(8) -0.0046(6) -0.0165(7) -0.0057(7)
C24 0.0657(11) 0.0754(11) 0.0378(8) 0.0118(7) -0.0061(7) -0.0264(9)
C25 0.0433(8) 0.0802(11) 0.0403(8) 0.0092(7) -0.0019(6) -0.0254(8)
C26 0.0856(14) 0.0582(10) 0.0647(12) -0.0052(9) -0.0376(11) -0.0024(10)

loop_
_atom_type_symbol
_atom_type_description
_atom_type_scat_dispersion_real
_atom_type_scat_dispersion_imag
_atom_type_scat_source
C C 0.0033 0.0016 'International Tables Vol C Tables 4.2.6.8 and 6.1.1.4'
H H 0.0000 0.0000 'International Tables Vol C Tables 4.2.6.8 and 6.1.1.4'
N N 0.0061 0.0033 'International Tables Vol C Tables 4.2.6.8 and 6.1.1.4'
O O 0.0106 0.0060 'International Tables Vol C Tables 4.2.6.8 and 6.1.1.4'
S S 0.1246 0.1234 'International Tables Vol C Tables 4.2.6.8 and 6.1.1.4'

loop_
_geom_angle_atom_site_label_1
_geom_angle_atom_site_label_2
_geom_angle_atom_site_label_3
_geom_angle
C2 C1 O13 113.21(13)
C2 C1 C3 124.51(12)
O13 C1 C3 122.28(13)
C1 C2 C6 119.56(12)
C1 C2 C11 105.68(12)
C6 C2 C11 134.74(13)
O7 C3 O4 118.08(15)
O7 C3 C1 129.42(15)
O4 C3 C1 112.50(12)
C5 O4 C3 123.30(11)
C6 C5 O4 123.39(12)
C6 C5 N8 124.06(12)
O4 C5 N8 112.48(12)
C5 C6 C2 116.71(12)
C5 N8 C9 119.87(12)
C5 N8 S10 120.62(9)
C9 N8 S10 119.38(10)
O19 S10 O18 120.12(8)
O19 S10 N8 107.27(7)
O18 S10 N8 106.19(6)
O19 S10 C20 107.26(7)
O18 S10 C20 108.83(7)
N8 S10 C20 106.43(7)
C12 C11 C14 119.46(15)
C12 C11 C2 105.31(13)
C14 C11 C2 135.22(15)
O13 C12 C17 125.29(16)
O13 C12 C11 111.25(12)
C17 C12 C11 123.47(18)
C1 O13 C12 104.55(11)
C15 C14 C11 117.5(2)
C14 C15 C16 121.3(2)
C17 C16 C15 122.36(17)
C16 C17 C12 115.94(19)
C21 C20 C25 120.33(14)
C21 C20 S10 119.69(11)
C25 C20 S10 119.97(11)
C22 C21 C20 119.19(14)
C21 C22 C23 121.77(15)
C24 C23 C22 118.07(14)
C24 C23 C26 120.79(17)
C22 C23 C26 121.14(17)
C23 C24 C25 121.30(15)
C20 C25 C24 119.33(15)

loop_
_geom_bond_atom_site_label_1
_geom_bond_atom_site_label_2
_geom_bond_distance
C1 C2 1.3577(19)
C1 O13 1.3702(16)
C1 C3 1.428(2)
C2 C6 1.4299(18)
C2 C11 1.4382(19)
C3 O7 1.1990(18)
C3 O4 1.3922(17)
O4 C5 1.3748(16)
C5 C6 1.3332(19)
C5 N8 1.4008(16)
N8 C9 1.4589(19)
N8 S10 1.6363(12)
S10 O19 1.4270(11)
S10 O18 1.4286(12)
S10 C20 1.7625(14)
C11 C12 1.396(2)
C11 C14 1.401(2)
C12 O13 1.378(2)
C12 C17 1.383(2)
C14 C15 1.383(3)
C15 C16 1.394(3)
C16 C17 1.374(3)
C20 C21 1.383(2)
C20 C25 1.384(2)
C21 C22 1.379(2)
C22 C23 1.385(2)
C23 C24 1.381(2)
C23 C26 1.507(2)
C24 C25 1.387(2)

loop_
_geom_hbond_atom_site_label_D
_geom_hbond_atom_site_label_H
_geom_hbond_atom_site_label_A
_geom_hbond_distance_DH
_geom_hbond_distance_HA
_geom_hbond_distance_DA
_geom_hbond_angle_DHA
_geom_hbond_site_symmetry_A
_geom_hbond_publ_flag
C6 H6 O7 0.93 2.41 3.2099(18) 144.6 1_455 yes
C9 H9B O7 0.96 2.46 3.206(2) 134.3 1_455 yes

loop_
_geom_torsion_atom_site_label_1
_geom_torsion_atom_site_label_2
_geom_torsion_atom_site_label_3
_geom_torsion_atom_site_label_4
_geom_torsion
O13 C1 C2 C6 -178.21(12)
C3 C1 C2 C6 1.9(2)
O13 C1 C2 C11 0.26(16)
C3 C1 C2 C11 -179.62(14)
C2 C1 C3 O7 178.85(17)
O13 C1 C3 O7 -1.0(3)
C2 C1 C3 O4 -1.2(2)
O13 C1 C3 O4 178.98(12)
O7 C3 O4 C5 179.41(14)
C1 C3 O4 C5 -0.6(2)
C3 O4 C5 C6 1.6(2)
C3 O4 C5 N8 178.62(12)
O4 C5 C6 C2 -0.8(2)
N8 C5 C6 C2 -177.48(12)
C1 C2 C6 C5 -0.9(2)
C11 C2 C6 C5 -178.79(15)
C6 C5 N8 C9 80.93(19)
O4 C5 N8 C9 -96.06(15)
C6 C5 N8 S10 -103.14(15)
O4 C5 N8 S10 79.87(14)
C5 N8 S10 O19 138.81(12)
C9 N8 S10 O19 -45.25(14)
C5 N8 S10 O18 9.21(14)
C9 N8 S10 O18 -174.84(12)
C5 N8 S10 C20 -106.63(12)
C9 N8 S10 C20 69.31(13)
C1 C2 C11 C12 -0.68(15)
C6 C2 C11 C12 177.44(15)
C1 C2 C11 C14 179.90(17)
C6 C2 C11 C14 -2.0(3)
C14 C11 C12 O13 -179.57(14)
C2 C11 C12 O13 0.90(16)
C14 C11 C12 C17 0.9(2)
C2 C11 C12 C17 -178.63(14)
C2 C1 O13 C12 0.28(16)
C3 C1 O13 C12 -179.84(13)
C17 C12 O13 C1 178.78(15)
C11 C12 O13 C1 -0.74(15)
C12 C11 C14 C15 -0.3(2)
C2 C11 C14 C15 179.05(17)
C11 C14 C15 C16 -0.5(3)
C14 C15 C16 C17 0.9(3)
C15 C16 C17 C12 -0.3(3)
O13 C12 C17 C16 179.97(15)
C11 C12 C17 C16 -0.6(2)
O19 S10 C20 C21 -166.81(12)
O18 S10 C20 C21 -35.43(14)
N8 S10 C20 C21 78.63(13)
O19 S10 C20 C25 12.14(16)
O18 S10 C20 C25 143.52(14)
N8 S10 C20 C25 -102.43(14)
C25 C20 C21 C22 -0.3(2)
S10 C20 C21 C22 178.65(12)
C20 C21 C22 C23 0.2(2)
C21 C22 C23 C24 -0.1(3)
C21 C22 C23 C26 -179.69(15)
C22 C23 C24 C25 -0.1(3)
C26 C23 C24 C25 179.56(17)
C21 C20 C25 C24 0.2(3)
S10 C20 C25 C24 -178.78(14)
C23 C24 C25 C20 0.0(3)
